data_2014373
loop_
_publ_author_name
'Flock, Susanne'
'Bruhn, Clemens'
'Fink, Heinrich'
'Frauenrath, Herbert'

_publ_section_title
;The absolute configuration of (2<i>S</i>,4<i>S</i>)- and
 (2<i>R</i>,4<i>R</i>)-2-<i>tert</i>-butyl-4-methyl-3-(4-tolylsulfonyl)-1,3-oxazolidine-4-carbaldehyde
;
_journal_coeditor_code LN1192
_journal_issue 2
_journal_name_full 'Acta Crystallographica Section C'
_journal_page_first o101
_journal_page_last o103
_journal_paper_doi 10.1107/S0108270106001119
_journal_volume 62
_journal_year 2006
_chemical_formula_iupac 'C16 H23 N O4 S'
_chemical_formula_moiety 'C16 H23 N O4 S'
_chemical_formula_sum 'C16 H23 N O4 S'
_chemical_formula_weight 325.41
_chemical_name_systematic
;
(2R,4R)-2-tert-butyl-4-methyl-3-(4-tolylsulfonyl)-1,3-oxazolidine-
4-carbaldehyde
;
_space_group_IT_number 19
_symmetry_cell_setting orthorhombic
_symmetry_space_group_name_Hall 'P 2ac 2ab'
_symmetry_space_group_name_H-M 'P 21 21 21'
_atom_sites_solution_hydrogens geom
_atom_sites_solution_primary direct
_atom_sites_solution_secondary difmap
_audit_creation_method 'SHELXL-97, Stoe'
_cell_angle_alpha 90.00
_cell_angle_beta 90.00
_cell_angle_gamma 90.00
_cell_formula_units_Z 4
_cell_length_a 8.5276(6)
_cell_length_b 11.3090(11)
_cell_length_c 17.0624(12)
_cell_measurement_reflns_used 17010
_cell_measurement_temperature 100(2)
_cell_measurement_theta_max 27.80
_cell_measurement_theta_min 1.92
_cell_volume 1645.5(2)
_computing_cell_refinement X-AREA
_computing_data_collection 'X-AREA (Stoe & Cie, 2004)'
_computing_data_reduction 'X-RED (Stoe & Cie, 2004)'
_computing_molecular_graphics 'Ortep-3 for windows (Farrugia, 1997)'
_computing_publication_material SHELXL97
_computing_structure_refinement 'SHELXL97 (Sheldrick, 1997)'
_computing_structure_solution 'SHELXS97 (Sheldrick, 1997)'
_diffrn_ambient_temperature 100(2)
_diffrn_detector_area_resol_mean 6.67
_diffrn_measured_fraction_theta_full 0.992
_diffrn_measured_fraction_theta_max 0.986
_diffrn_measurement_device_type 'STOE IPDS-II'
_diffrn_measurement_method '\f or \w scans?'
_diffrn_radiation_monochromator graphite
_diffrn_radiation_source 'fine-focus sealed tube'
_diffrn_radiation_type MoK\a
_diffrn_radiation_wavelength 0.71073
_diffrn_reflns_av_R_equivalents 0.0433
_diffrn_reflns_av_sigmaI/netI 0.0299
_diffrn_reflns_limit_h_max 11
_diffrn_reflns_limit_h_min -10
_diffrn_reflns_limit_k_max 14
_diffrn_reflns_limit_k_min -14
_diffrn_reflns_limit_l_max 21
_diffrn_reflns_limit_l_min -21
_diffrn_reflns_number 13910
_diffrn_reflns_theta_full 25.50
_diffrn_reflns_theta_max 27.59
_diffrn_reflns_theta_min 2.16
_diffrn_standards_decay_% 0
_diffrn_standards_number 0
_exptl_absorpt_coefficient_mu 0.214
_exptl_absorpt_correction_T_max 0.9706
_exptl_absorpt_correction_T_min 0.9410
_exptl_absorpt_correction_type integration
_exptl_absorpt_process_details '(X-RED; Stoe & Cie, 2004)'
_exptl_crystal_colour colourless
_exptl_crystal_density_diffrn 1.314
_exptl_crystal_density_method 'not measured'
_exptl_crystal_description plate
_exptl_crystal_F_000 696
_exptl_crystal_size_max 0.35
_exptl_crystal_size_mid 0.30
_exptl_crystal_size_min 0.20
_refine_diff_density_max 0.192
_refine_diff_density_min -0.314
_refine_ls_abs_structure_details 'Flack (1983), 1617 Friedel pairs'
_refine_ls_abs_structure_Flack -0.04(5)
_refine_ls_extinction_coef 0.028(2)
_refine_ls_extinction_expression Fc^*^=kFc[1+0.001xFc^2^\l^3^/sin(2\q)]^-1/4^
_refine_ls_extinction_method SHELXL97
_refine_ls_goodness_of_fit_ref 1.016
_refine_ls_hydrogen_treatment constr
_refine_ls_matrix_type full
_refine_ls_number_parameters 205
_refine_ls_number_reflns 3772
_refine_ls_number_restraints 0
_refine_ls_restrained_S_all 1.016
_refine_ls_R_factor_all 0.0298
_refine_ls_R_factor_gt 0.0282
_refine_ls_shift/su_max 0.012
_refine_ls_shift/su_mean 0.000
_refine_ls_structure_factor_coef Fsqd
_refine_ls_weighting_details
;
calc w=1/[\s^2^(Fo^2^)+(0.0579P)^2^] where P=(Fo^2^+2Fc^2^)/3
;
_refine_ls_weighting_scheme calc
_refine_ls_wR_factor_gt 0.0755
_refine_ls_wR_factor_ref 0.0762
_reflns_number_gt 3554
_reflns_number_total 3772
_reflns_threshold_expression 'I > 2\s(I)'
_cod_data_source_file ln1192.cif
_cod_data_source_block II
_cod_database_code 2014373
_cod_database_fobs_code 2014373

loop_
_symmetry_equiv_pos_as_xyz
'x, y, z'
'-x+1/2, -y, z+1/2'
'x+1/2, -y+1/2, -z'
'-x, y+1/2, -z+1/2'

loop_
_atom_site_label
_atom_site_fract_x
_atom_site_fract_y
_atom_site_fract_z
_atom_site_U_iso_or_equiv
_atom_site_adp_type
_atom_site_calc_flag
_atom_site_refinement_flags
_atom_site_occupancy
_atom_site_disorder_assembly
_atom_site_disorder_group
_atom_site_type_symbol
S1 0.51561(3) 0.57476(3) 0.65858(2) 0.02166(9) Uani d . 1 . . S
O3 0.47337(11) 0.54408(8) 0.73763(6) 0.0270(2) Uani d . 1 . . O
O4 0.39856(11) 0.62247(8) 0.60672(6) 0.0271(2) Uani d . 1 . . O
N1 0.65852(12) 0.67247(9) 0.66014(7) 0.0218(2) Uani d . 1 . . N
O1 0.76996(11) 0.81849(8) 0.73488(6) 0.0245(2) Uani d . 1 . . O
O2 0.41727(13) 0.90936(9) 0.58459(7) 0.0332(2) Uani d . 1 . . O
C1 0.75211(15) 0.69330(11) 0.73329(9) 0.0224(3) Uani d . 1 . . C
H1 0.6865 0.6695 0.7792 0.027 Uiso calc R 1 . . H
C2 0.76053(15) 0.86252(11) 0.65705(9) 0.0252(3) Uani d . 1 . . C
H2A 0.8636 0.8566 0.6307 0.030 Uiso calc R 1 . . H
H2B 0.7271 0.9464 0.6571 0.030 Uiso calc R 1 . . H
C3 0.63822(15) 0.78496(11) 0.61500(8) 0.0227(3) Uani d . 1 . . C
C4 0.47745(15) 0.84202(11) 0.63007(8) 0.0248(3) Uani d . 1 . . C
H4 0.4235 0.8233 0.6772 0.030 Uiso calc R 1 . . H
C5 0.67219(18) 0.77260(12) 0.52791(9) 0.0281(3) Uani d . 1 . . C
H5A 0.7747 0.7350 0.5207 0.042 Uiso calc R 1 . . H
H5B 0.6729 0.8510 0.5035 0.042 Uiso calc R 1 . . H
H5C 0.5909 0.7238 0.5034 0.042 Uiso calc R 1 . . H
C6 0.91019(15) 0.62651(12) 0.73831(9) 0.0251(3) Uani d . 1 . . C
C7 1.01240(17) 0.64353(15) 0.66608(10) 0.0364(3) Uani d . 1 . . C
H7A 1.1053 0.5928 0.6700 0.055 Uiso calc R 1 . . H
H7B 1.0452 0.7264 0.6626 0.055 Uiso calc R 1 . . H
H7C 0.9526 0.6223 0.6191 0.055 Uiso calc R 1 . . H
C8 0.87645(17) 0.49493(13) 0.75057(10) 0.0339(3) Uani d . 1 . . C
H8A 0.8264 0.4625 0.7035 0.051 Uiso calc R 1 . . H
H8B 0.8063 0.4850 0.7956 0.051 Uiso calc R 1 . . H
H8C 0.9750 0.4530 0.7604 0.051 Uiso calc R 1 . . H
C9 0.99659(18) 0.67302(12) 0.81105(9) 0.0323(3) Uani d . 1 . . C
H9A 1.0972 0.6319 0.8164 0.048 Uiso calc R 1 . . H
H9B 0.9325 0.6587 0.8578 0.048 Uiso calc R 1 . . H
H9C 1.0152 0.7581 0.8053 0.048 Uiso calc R 1 . . H
C10 0.59033(14) 0.44626(11) 0.61332(8) 0.0229(3) Uani d . 1 . . C
C11 0.54186(14) 0.33703(11) 0.64256(8) 0.0238(3) Uani d . 1 . . C
H11 0.4788 0.3328 0.6884 0.029 Uiso calc R 1 . . H
C12 0.58704(17) 0.23422(12) 0.60377(9) 0.0264(3) Uani d . 1 . . C
H12 0.5540 0.1597 0.6235 0.032 Uiso calc R 1 . . H
C13 0.67928(17) 0.23852(12) 0.53689(9) 0.0275(3) Uani d . 1 . . C
C14 0.72945(17) 0.34922(13) 0.50939(9) 0.0288(3) Uani d . 1 . . C
H14 0.7952 0.3532 0.4645 0.035 Uiso calc R 1 . . H
C15 0.68467(16) 0.45310(12) 0.54663(9) 0.0256(3) Uani d . 1 . . C
H15 0.7178 0.5277 0.5270 0.031 Uiso calc R 1 . . H
C16 0.7249(2) 0.12631(13) 0.49486(11) 0.0380(4) Uani d . 1 . . C
H16A 0.8294 0.1014 0.5122 0.057 Uiso calc R 1 . . H
H16B 0.7264 0.1406 0.4382 0.057 Uiso calc R 1 . . H
H16C 0.6487 0.0641 0.5069 0.057 Uiso calc R 1 . . H

loop_
_atom_site_aniso_label
_atom_site_aniso_U_11
_atom_site_aniso_U_22
_atom_site_aniso_U_33
_atom_site_aniso_U_12
_atom_site_aniso_U_13
_atom_site_aniso_U_23
S1 0.01631(13) 0.02281(14) 0.02588(17) -0.00114(10) 0.00100(11) -0.00086(11)
O3 0.0255(5) 0.0272(4) 0.0284(5) -0.0037(4) 0.0052(4) -0.0007(4)
O4 0.0173(4) 0.0290(5) 0.0349(6) -0.0005(4) -0.0041(4) -0.0012(4)
N1 0.0182(5) 0.0218(5) 0.0255(6) -0.0007(4) -0.0007(4) 0.0011(4)
O1 0.0231(4) 0.0219(4) 0.0283(5) -0.0003(3) -0.0033(4) -0.0010(3)
O2 0.0301(5) 0.0311(5) 0.0383(6) 0.0064(4) -0.0073(4) 0.0023(4)
C1 0.0184(5) 0.0227(6) 0.0262(7) -0.0010(5) -0.0012(5) -0.0005(5)
C2 0.0222(5) 0.0241(6) 0.0294(7) -0.0012(5) -0.0026(5) 0.0025(5)
C3 0.0211(6) 0.0210(6) 0.0260(7) 0.0006(5) -0.0004(5) 0.0016(5)
C4 0.0213(6) 0.0239(5) 0.0291(7) 0.0001(5) -0.0027(5) -0.0020(5)
C5 0.0301(7) 0.0276(7) 0.0266(8) 0.0008(5) 0.0030(6) 0.0017(5)
C6 0.0173(6) 0.0282(6) 0.0298(8) 0.0008(5) -0.0024(5) 0.0011(5)
C7 0.0209(6) 0.0479(8) 0.0404(9) 0.0074(6) 0.0036(6) 0.0018(6)
C8 0.0264(7) 0.0269(7) 0.0484(10) 0.0040(5) -0.0110(6) -0.0002(6)
C9 0.0270(7) 0.0313(6) 0.0387(8) 0.0004(6) -0.0110(6) 0.0014(6)
C10 0.0184(5) 0.0242(6) 0.0261(7) -0.0019(5) -0.0011(5) -0.0013(5)
C11 0.0210(6) 0.0257(6) 0.0248(7) -0.0025(4) -0.0002(5) 0.0008(5)
C12 0.0240(6) 0.0239(6) 0.0315(8) -0.0007(5) 0.0005(5) 0.0017(5)
C13 0.0241(6) 0.0261(6) 0.0324(8) 0.0017(5) 0.0005(6) -0.0018(6)
C14 0.0269(7) 0.0295(7) 0.0299(8) -0.0004(5) 0.0069(6) 0.0008(5)
C15 0.0230(6) 0.0254(6) 0.0285(7) -0.0023(5) 0.0026(5) 0.0012(5)
C16 0.0435(9) 0.0267(7) 0.0439(10) 0.0009(6) 0.0111(7) -0.0034(6)

loop_
_atom_type_symbol
_atom_type_description
_atom_type_scat_dispersion_real
_atom_type_scat_dispersion_imag
_atom_type_scat_source
C C 0.0033 0.0016 'International Tables Vol C Tables 4.2.6.8 and 6.1.1.4'
H H 0.0000 0.0000 'International Tables Vol C Tables 4.2.6.8 and 6.1.1.4'
N N 0.0061 0.0033 'International Tables Vol C Tables 4.2.6.8 and 6.1.1.4'
O O 0.0106 0.0060 'International Tables Vol C Tables 4.2.6.8 and 6.1.1.4'
S S 0.1246 0.1234 'International Tables Vol C Tables 4.2.6.8 and 6.1.1.4'

loop_
_geom_angle_atom_site_label_1
_geom_angle_atom_site_label_2
_geom_angle_atom_site_label_3
_geom_angle
O3 S1 O4 119.56(6)
O3 S1 N1 109.41(6)
O4 S1 N1 105.78(6)
O3 S1 C10 107.58(6)
O4 S1 C10 106.86(6)
N1 S1 C10 107.02(6)
C3 N1 C1 110.86(10)
C3 N1 S1 118.47(8)
C1 N1 S1 120.86(9)
C2 O1 C1 108.94(10)
O1 C1 N1 103.23(10)
O1 C1 C6 113.01(10)
N1 C1 C6 115.64(11)
O1 C1 H1 108.2
N1 C1 H1 108.2
C6 C1 H1 108.2
O1 C2 C3 105.91(10)
O1 C2 H2A 110.6
C3 C2 H2A 110.6
O1 C2 H2B 110.6
C3 C2 H2B 110.6
H2A C2 H2B 108.7
N1 C3 C5 113.75(11)
N1 C3 C4 111.95(11)
C5 C3 C4 111.84(11)
N1 C3 C2 99.56(10)
C5 C3 C2 112.25(11)
C4 C3 C2 106.68(10)
O2 C4 C3 122.60(13)
O2 C4 H4 118.7
C3 C4 H4 118.7
C3 C5 H5A 109.5
C3 C5 H5B 109.5
H5A C5 H5B 109.5
C3 C5 H5C 109.5
H5A C5 H5C 109.5
H5B C5 H5C 109.5
C7 C6 C8 109.97(13)
C7 C6 C9 109.65(12)
C8 C6 C9 108.23(12)
C7 C6 C1 113.10(12)
C8 C6 C1 108.57(11)
C9 C6 C1 107.18(12)
C6 C7 H7A 109.5
C6 C7 H7B 109.5
H7A C7 H7B 109.5
C6 C7 H7C 109.5
H7A C7 H7C 109.5
H7B C7 H7C 109.5
C6 C8 H8A 109.5
C6 C8 H8B 109.5
H8A C8 H8B 109.5
C6 C8 H8C 109.5
H8A C8 H8C 109.5
H8B C8 H8C 109.5
C6 C9 H9A 109.5
C6 C9 H9B 109.5
H9A C9 H9B 109.5
C6 C9 H9C 109.5
H9A C9 H9C 109.5
H9B C9 H9C 109.5
C11 C10 C15 120.76(12)
C11 C10 S1 117.76(10)
C15 C10 S1 121.28(10)
C12 C11 C10 119.18(12)
C12 C11 H11 120.4
C10 C11 H11 120.4
C13 C12 C11 121.25(13)
C13 C12 H12 119.4
C11 C12 H12 119.4
C12 C13 C14 118.63(13)
C12 C13 C16 120.53(13)
C14 C13 C16 120.84(14)
C15 C14 C13 121.17(14)
C15 C14 H14 119.4
C13 C14 H14 119.4
C14 C15 C10 118.98(12)
C14 C15 H15 120.5
C10 C15 H15 120.5
C13 C16 H16A 109.5
C13 C16 H16B 109.5
H16A C16 H16B 109.5
C13 C16 H16C 109.5
H16A C16 H16C 109.5
H16B C16 H16C 109.5

loop_
_geom_bond_atom_site_label_1
_geom_bond_atom_site_label_2
_geom_bond_site_symmetry_2
_geom_bond_distance
_geom_bond_publ_flag
S1 O3 . 1.4385(11) ?
S1 O4 . 1.4390(10) ?
S1 N1 . 1.6452(11) ?
S1 C10 . 1.7648(13) ?
N1 C3 . 1.4971(16) ?
N1 C1 . 1.5001(17) ?
O1 C2 . 1.4205(18) ?
O1 C1 . 1.4242(15) ?
O2 C4 . 1.2024(17) ?
C1 C6 . 1.5476(17) ?
C1 H1 . 1.0000 ?
C2 C3 . 1.5402(18) ?
C2 H2A . 0.9900 ?
C2 H2B . 0.9900 ?
C3 C5 . 1.520(2) ?
C3 C4 . 1.5369(17) ?
C4 H4 . 0.9500 ?
C5 H5A . 0.9800 ?
C5 H5B . 0.9800 ?
C5 H5C . 0.9800 ?
C6 C7 . 1.522(2) ?
C6 C8 . 1.530(2) ?
C6 C9 . 1.536(2) ?
C7 H7A . 0.9800 ?
C7 H7B . 0.9800 ?
C7 H7C . 0.9800 ?
C8 H8A . 0.9800 ?
C8 H8B . 0.9800 ?
C8 H8C . 0.9800 ?
C9 H9A . 0.9800 ?
C9 H9B . 0.9800 ?
C9 H9C . 0.9800 ?
C10 C11 . 1.3948(17) ?
C10 C15 . 1.3958(19) ?
C11 C12 . 1.3922(19) ?
C11 H11 . 0.9500 ?
C12 C13 . 1.387(2) ?
C12 H12 . 0.9500 ?
C13 C14 . 1.404(2) ?
C13 C16 . 1.5086(19) ?
C14 C15 . 1.3891(19) ?
C14 H14 . 0.9500 ?
C15 H15 . 0.9500 ?
C16 H16A . 0.9800 ?
C16 H16B . 0.9800 ?
C16 H16C . 0.9800 ?

loop_
_geom_torsion_atom_site_label_1
_geom_torsion_atom_site_label_2
_geom_torsion_atom_site_label_3
_geom_torsion_atom_site_label_4
_geom_torsion
O3 S1 N1 C3 -127.08(10)
O4 S1 N1 C3 2.95(11)
C10 S1 N1 C3 116.64(10)
O3 S1 N1 C1 15.67(11)
O4 S1 N1 C1 145.70(10)
C10 S1 N1 C1 -100.62(10)
C2 O1 C1 N1 -26.05(12)
C2 O1 C1 C6 99.60(13)
C3 N1 C1 O1 6.38(13)
S1 N1 C1 O1 -138.91(9)
C3 N1 C1 C6 -117.56(12)
S1 N1 C1 C6 97.15(12)
C1 O1 C2 C3 35.94(13)
C1 N1 C3 C5 132.96(11)
S1 N1 C3 C5 -80.82(13)
C1 N1 C3 C4 -99.05(12)
S1 N1 C3 C4 47.17(14)
C1 N1 C3 C2 13.39(13)
S1 N1 C3 C2 159.60(9)
O1 C2 C3 N1 -28.83(12)
O1 C2 C3 C5 -149.49(11)
O1 C2 C3 C4 87.67(12)
N1 C3 C4 O2 -156.80(13)
C5 C3 C4 O2 -27.80(17)
C2 C3 C4 O2 95.29(16)
O1 C1 C6 C7 -67.43(16)
N1 C1 C6 C7 51.24(16)
O1 C1 C6 C8 170.24(12)
N1 C1 C6 C8 -71.10(15)
O1 C1 C6 C9 53.54(16)
N1 C1 C6 C9 172.21(11)
O3 S1 C10 C11 25.11(12)
O4 S1 C10 C11 -104.45(11)
N1 S1 C10 C11 142.60(10)
O3 S1 C10 C15 -159.94(11)
O4 S1 C10 C15 70.50(12)
N1 S1 C10 C15 -42.45(13)
C15 C10 C11 C12 -0.8(2)
S1 C10 C11 C12 174.14(11)
C10 C11 C12 C13 0.1(2)
C11 C12 C13 C14 1.2(2)
C11 C12 C13 C16 -179.00(15)
C12 C13 C14 C15 -1.8(2)
C16 C13 C14 C15 178.37(15)
C13 C14 C15 C10 1.1(2)
C11 C10 C15 C14 0.2(2)
S1 C10 C15 C14 -174.57(11)

loop_
_cod_related_entry_id
_cod_related_entry_database
_cod_related_entry_code
1 ChemSpider 21180971
